data_4070070
loop_
_publ_author_name
'Chan, Ka-Wang'
'Huang, Enrique Kwan'
'Williams, Ian D.'
'Leung, Wa-Hung'

_publ_section_title
;
 Synthesis, Structures, and Reactivity of Ruthenium(II) Nitrosyl Tri- and
 Dialkyl Complexes
;
_journal_issue 19
_journal_name_full Organometallics
_journal_page_first 5794
_journal_paper_doi 10.1021/om900598j
_journal_volume 28
_journal_year 2009
_chemical_formula_sum 'C30 H57 N3 O2.25 Ru Si3'
_chemical_formula_weight 681.13
_chemical_name_systematic
; 
 ? 
;
_space_group_IT_number 2
_symmetry_cell_setting triclinic
_symmetry_space_group_name_Hall '-P 1'
_symmetry_space_group_name_H-M 'P -1'
_atom_sites_solution_hydrogens geom
_atom_sites_solution_primary direct
_atom_sites_solution_secondary difmap
_audit_creation_method SHELXL-97
_cell_angle_alpha 69.833(2)
_cell_angle_beta 89.020(3)
_cell_angle_gamma 82.667(3)
_cell_formula_units_Z 4
_cell_length_a 13.5612(19)
_cell_length_b 14.976(2)
_cell_length_c 20.757(3)
_cell_measurement_reflns_used 2566
_cell_measurement_temperature 173(2)
_cell_measurement_theta_max 22.02
_cell_measurement_theta_min 2.22
_cell_volume 3923.1(9)
_computing_structure_refinement 'SHELXL-97 (Sheldrick, 1997)'
_computing_structure_solution 'SHELXS-97 (Sheldrick, 1990)'
_diffrn_ambient_temperature 173(2)
_diffrn_measured_fraction_theta_full 0.975
_diffrn_measured_fraction_theta_max 0.975
_diffrn_radiation_monochromator graphite
_diffrn_radiation_source 'fine-focus sealed tube'
_diffrn_radiation_type MoK\a
_diffrn_radiation_wavelength 0.71073
_diffrn_reflns_av_R_equivalents 0.0637
_diffrn_reflns_av_sigmaI/netI 0.1385
_diffrn_reflns_limit_h_max 13
_diffrn_reflns_limit_h_min -16
_diffrn_reflns_limit_k_max 16
_diffrn_reflns_limit_k_min -17
_diffrn_reflns_limit_l_max 21
_diffrn_reflns_limit_l_min -24
_diffrn_reflns_number 22074
_diffrn_reflns_theta_full 25.00
_diffrn_reflns_theta_max 25.00
_diffrn_reflns_theta_min 1.47
_exptl_absorpt_coefficient_mu 0.518
_exptl_absorpt_correction_T_max 1.00
_exptl_absorpt_correction_T_min 0.69
_exptl_absorpt_correction_type multi-scan
_exptl_absorpt_process_details SADABS
_exptl_crystal_colour orange
_exptl_crystal_density_diffrn 1.153
_exptl_crystal_density_method 'not measured'
_exptl_crystal_description block
_exptl_crystal_F_000 1448
_exptl_crystal_size_max 0.25
_exptl_crystal_size_mid 0.18
_exptl_crystal_size_min 0.10
_refine_diff_density_max 1.098
_refine_diff_density_min -0.910
_refine_diff_density_rms 0.106
_refine_ls_extinction_coef 0.00064(16)
_refine_ls_extinction_expression Fc^*^=kFc[1+0.001xFc^2^\l^3^/sin(2\q)]^-1/4^
_refine_ls_extinction_method SHELXL
_refine_ls_goodness_of_fit_ref 0.871
_refine_ls_hydrogen_treatment constr
_refine_ls_matrix_type full
_refine_ls_number_parameters 718
_refine_ls_number_reflns 13482
_refine_ls_number_restraints 0
_refine_ls_restrained_S_all 0.871
_refine_ls_R_factor_all 0.1305
_refine_ls_R_factor_gt 0.0612
_refine_ls_shift/su_max 0.002
_refine_ls_shift/su_mean 0.000
_refine_ls_structure_factor_coef Fsqd
_refine_ls_weighting_details 'calc w=1/[\s^2^(Fo^2^)+(0.0680P)^2^+0.0000P] where P=(Fo^2^+2Fc^2^)/3'
_refine_ls_weighting_scheme calc
_refine_ls_wR_factor_gt 0.1285
_refine_ls_wR_factor_ref 0.1472
_reflns_number_gt 7492
_reflns_number_total 13482
_reflns_threshold_expression >2sigma(I)
_cod_data_source_file om900598j_si_001.cif
_cod_data_source_block ckw26
_cod_depositor_comments
;
The following automatic conversions were performed:

'_symmetry_cell_setting' value 'Triclinic' changed to 'triclinic'
according to /home/saulius/struct/CIF-dictionaries/cif_core.dic
dictionary named 'cif_core.dic' version 2.4.2 from 2011-04-26.

Automatic conversion script
Id: cif_fix_values 1715 2011-07-08 13:25:40Z adriana 
;
_cod_original_cell_volume 3923.1(10)
_cod_original_sg_symbol_H-M P-1
_cod_database_code 4070070

loop_
_symmetry_equiv_pos_as_xyz
'x, y, z'
'-x, -y, -z'

loop_
_atom_site_label
_atom_site_type_symbol
_atom_site_fract_x
_atom_site_fract_y
_atom_site_fract_z
_atom_site_U_iso_or_equiv
_atom_site_adp_type
_atom_site_occupancy
_atom_site_symmetry_multiplicity
_atom_site_calc_flag
_atom_site_refinement_flags
Ru1A Ru 0.35863(4) 0.20592(4) 0.39164(2) 0.02816(15) Uani 1 1 d .
Si1A Si 0.39789(14) 0.43057(13) 0.38899(9) 0.0402(5) Uani 1 1 d .
Si2A Si 0.61359(13) 0.18413(14) 0.41212(8) 0.0376(5) Uani 1 1 d .
Si3A Si 0.35821(13) 0.19292(13) 0.22767(8) 0.0367(5) Uani 1 1 d .
O1A O 0.2794(4) 0.0342(4) 0.3975(2) 0.0528(13) Uani 1 1 d .
O2A O 0.4131(3) 0.3183(3) 0.39903(18) 0.0329(10) Uani 1 1 d .
N1A N 0.3120(4) 0.1063(4) 0.3922(2) 0.0291(12) Uani 1 1 d .
C1A C 0.3518(7) 0.5044(5) 0.2996(4) 0.074(2) Uani 1 1 d .
H1AA H 0.2894 0.4840 0.2901 0.112 Uiso 1 1 calc R
H1AB H 0.4016 0.4956 0.2668 0.112 Uiso 1 1 calc R
H1AC H 0.3402 0.5722 0.2951 0.112 Uiso 1 1 calc R
C2A C 0.3107(6) 0.4611(5) 0.4504(4) 0.074(3) Uani 1 1 d .
H2AA H 0.3341 0.4232 0.4975 0.110 Uiso 1 1 calc R
H2AB H 0.2443 0.4467 0.4427 0.110 Uiso 1 1 calc R
H2AC H 0.3076 0.5295 0.4434 0.110 Uiso 1 1 calc R
C3A C 0.5161(6) 0.4726(6) 0.4037(4) 0.070(2) Uani 1 1 d .
H3AA H 0.5425 0.4351 0.4502 0.105 Uiso 1 1 calc R
H3AB H 0.5034 0.5406 0.3986 0.105 Uiso 1 1 calc R
H3AC H 0.5647 0.4640 0.3701 0.105 Uiso 1 1 calc R
C4A C 0.5038(4) 0.1280(4) 0.4058(3) 0.0330(15) Uani 1 1 d .
H4AA H 0.5034 0.0713 0.4482 0.040 Uiso 1 1 calc R
H4AB H 0.5142 0.1033 0.3673 0.040 Uiso 1 1 calc R
C5A C 0.6197(5) 0.2105(5) 0.4936(3) 0.0515(19) Uani 1 1 d .
H5AA H 0.5637 0.2585 0.4943 0.077 Uiso 1 1 calc R
H5AB H 0.6824 0.2354 0.4964 0.077 Uiso 1 1 calc R
H5AC H 0.6163 0.1515 0.5329 0.077 Uiso 1 1 calc R
C6A C 0.6313(5) 0.2909(5) 0.3352(3) 0.0476(18) Uani 1 1 d .
H6AA H 0.5758 0.3417 0.3304 0.071 Uiso 1 1 calc R
H6AB H 0.6336 0.2728 0.2941 0.071 Uiso 1 1 calc R
H6AC H 0.6939 0.3141 0.3408 0.071 Uiso 1 1 calc R
C7A C 0.7240(5) 0.0930(5) 0.4166(3) 0.057(2) Uani 1 1 d .
H7AA H 0.7187 0.0347 0.4562 0.086 Uiso 1 1 calc R
H7AB H 0.7850 0.1191 0.4217 0.086 Uiso 1 1 calc R
H7AC H 0.7262 0.0775 0.3744 0.086 Uiso 1 1 calc R
C8A C 0.3881(4) 0.2569(4) 0.2853(3) 0.0326(15) Uani 1 1 d .
H8AA H 0.3527 0.3229 0.2660 0.039 Uiso 1 1 calc R
H8AB H 0.4601 0.2624 0.2815 0.039 Uiso 1 1 calc R
C9A C 0.2219(5) 0.1826(5) 0.2251(3) 0.0456(17) Uani 1 1 d .
H9AA H 0.1838 0.2468 0.2115 0.068 Uiso 1 1 calc R
H9AB H 0.2020 0.1436 0.2707 0.068 Uiso 1 1 calc R
H9AC H 0.2088 0.1522 0.1918 0.068 Uiso 1 1 calc R
C10A C 0.3942(5) 0.2591(5) 0.1389(3) 0.0491(19) Uani 1 1 d .
H10A H 0.3578 0.3241 0.1231 0.074 Uiso 1 1 calc R
H10B H 0.3781 0.2254 0.1083 0.074 Uiso 1 1 calc R
H10C H 0.4659 0.2629 0.1383 0.074 Uiso 1 1 calc R
C11A C 0.4310(5) 0.0708(4) 0.2528(3) 0.0462(18) Uani 1 1 d .
H11A H 0.4144 0.0327 0.2995 0.069 Uiso 1 1 calc R
H11B H 0.5022 0.0765 0.2512 0.069 Uiso 1 1 calc R
H11C H 0.4144 0.0392 0.2209 0.069 Uiso 1 1 calc R
N20A N 0.3222(3) 0.1839(3) 0.5003(2) 0.0294(12) Uani 1 1 d .
C21A C 0.3834(4) 0.1361(4) 0.5544(3) 0.0360(16) Uani 1 1 d .
H21A H 0.4427 0.0996 0.5476 0.043 Uiso 1 1 calc R
C22A C 0.3646(5) 0.1375(4) 0.6194(3) 0.0368(16) Uani 1 1 d .
H22A H 0.4111 0.1034 0.6560 0.044 Uiso 1 1 calc R
C23A C 0.2777(4) 0.1883(4) 0.6318(3) 0.0322(15) Uani 1 1 d .
C24A C 0.2139(4) 0.2350(4) 0.5758(3) 0.0317(15) Uani 1 1 d .
H24A H 0.1530 0.2695 0.5822 0.038 Uiso 1 1 calc R
C25A C 0.2350(4) 0.2334(4) 0.5111(3) 0.0280(14) Uani 1 1 d .
C26A C 0.1686(4) 0.2833(4) 0.4497(3) 0.0289(14) Uani 1 1 d .
C27A C 0.0732(4) 0.3250(4) 0.4535(3) 0.0325(15) Uani 1 1 d .
H27A H 0.0487 0.3229 0.4971 0.039 Uiso 1 1 calc R
C28A C 0.0117(4) 0.3702(4) 0.3954(3) 0.0307(14) Uani 1 1 d .
C29A C 0.0536(4) 0.3696(4) 0.3328(3) 0.0311(14) Uani 1 1 d .
H29A H 0.0154 0.3974 0.2911 0.037 Uiso 1 1 calc R
N30A N 0.2073(3) 0.2860(3) 0.3885(2) 0.0313(12) Uani 1 1 d .
C30A C 0.1498(4) 0.3287(4) 0.3325(3) 0.0331(15) Uani 1 1 d .
H30A H 0.1770 0.3312 0.2896 0.040 Uiso 1 1 calc R
C31A C 0.2573(5) 0.1946(5) 0.7023(3) 0.0410(17) Uani 1 1 d .
C32A C 0.3074(8) 0.2777(8) 0.7072(5) 0.110(4) Uani 1 1 d .
H32A H 0.2809 0.3371 0.6705 0.164 Uiso 1 1 calc R
H32B H 0.3793 0.2647 0.7024 0.164 Uiso 1 1 calc R
H32C H 0.2942 0.2848 0.7519 0.164 Uiso 1 1 calc R
C33A C 0.2975(7) 0.1026(6) 0.7587(3) 0.090(3) Uani 1 1 d .
H33A H 0.2649 0.0496 0.7551 0.135 Uiso 1 1 calc R
H33B H 0.2844 0.1093 0.8034 0.135 Uiso 1 1 calc R
H33C H 0.3694 0.0891 0.7540 0.135 Uiso 1 1 calc R
C34A C 0.1476(6) 0.2148(7) 0.7127(4) 0.099(4) Uani 1 1 d .
H34A H 0.1201 0.2752 0.6774 0.149 Uiso 1 1 calc R
H34B H 0.1375 0.2199 0.7582 0.149 Uiso 1 1 calc R
H34C H 0.1139 0.1624 0.7092 0.149 Uiso 1 1 calc R
C35A C -0.0920(4) 0.4163(5) 0.4004(3) 0.0366(15) Uani 1 1 d .
C36A C -0.0887(6) 0.4938(6) 0.4309(4) 0.068(2) Uani 1 1 d .
H36A H -0.0542 0.4663 0.4759 0.102 Uiso 1 1 calc R
H36B H -0.1566 0.5210 0.4363 0.102 Uiso 1 1 calc R
H36C H -0.0530 0.5443 0.4004 0.102 Uiso 1 1 calc R
C37A C -0.1511(5) 0.3385(6) 0.4455(4) 0.067(2) Uani 1 1 d .
H37A H -0.1187 0.3089 0.4911 0.100 Uiso 1 1 calc R
H37B H -0.1537 0.2894 0.4244 0.100 Uiso 1 1 calc R
H37C H -0.2189 0.3671 0.4499 0.100 Uiso 1 1 calc R
C38A C -0.1469(5) 0.4610(5) 0.3297(3) 0.0486(18) Uani 1 1 d .
H38A H -0.1109 0.5114 0.2993 0.073 Uiso 1 1 calc R
H38B H -0.2145 0.4889 0.3355 0.073 Uiso 1 1 calc R
H38C H -0.1503 0.4112 0.3095 0.073 Uiso 1 1 calc R
Ru1B Ru 0.85760(4) 0.20623(3) 1.00714(2) 0.02796(15) Uani 1 1 d .
Si1B Si 0.90579(14) 0.41984(13) 0.88380(9) 0.0430(5) Uani 1 1 d .
Si2B Si 1.11636(13) 0.18704(14) 1.00616(9) 0.0409(5) Uani 1 1 d .
Si3B Si 0.84305(13) 0.19401(13) 1.17764(8) 0.0352(4) Uani 1 1 d .
O1B O 0.7803(4) 0.0309(4) 1.0840(2) 0.0560(13) Uani 1 1 d .
O2B O 0.9141(3) 0.3208(3) 0.94746(18) 0.0356(10) Uani 1 1 d .
N1B N 0.8101(4) 0.1039(4) 1.0548(2) 0.0308(12) Uani 1 1 d .
C1B C 0.9101(6) 0.3985(5) 0.7991(3) 0.060(2) Uani 1 1 d .
H1BA H 0.9708 0.3560 0.7980 0.089 Uiso 1 1 calc R
H1BB H 0.9098 0.4599 0.7614 0.089 Uiso 1 1 calc R
H1BC H 0.8519 0.3687 0.7940 0.089 Uiso 1 1 calc R
C2B C 0.7895(6) 0.5003(5) 0.8831(4) 0.072(2) Uani 1 1 d .
H2BA H 0.7854 0.5131 0.9264 0.108 Uiso 1 1 calc R
H2BB H 0.7321 0.4694 0.8779 0.108 Uiso 1 1 calc R
H2BC H 0.7895 0.5608 0.8447 0.108 Uiso 1 1 calc R
C3B C 1.0126(6) 0.4863(5) 0.8845(4) 0.064(2) Uani 1 1 d .
H3BA H 1.0139 0.4999 0.9273 0.096 Uiso 1 1 calc R
H3BB H 1.0054 0.5467 0.8454 0.096 Uiso 1 1 calc R
H3BC H 1.0748 0.4472 0.8810 0.096 Uiso 1 1 calc R
C4B C 1.0016(4) 0.1294(4) 1.0339(3) 0.0332(15) Uani 1 1 d .
H4BA H 1.0059 0.1013 1.0846 0.040 Uiso 1 1 calc R
H4BB H 1.0054 0.0749 1.0168 0.040 Uiso 1 1 calc R
C5B C 1.1364(5) 0.2181(5) 0.9115(3) 0.057(2) Uani 1 1 d .
H5BA H 1.0830 0.2675 0.8858 0.086 Uiso 1 1 calc R
H5BB H 1.1360 0.1607 0.8991 0.086 Uiso 1 1 calc R
H5BC H 1.2006 0.2424 0.9003 0.086 Uiso 1 1 calc R
C6B C 1.2232(5) 0.0940(5) 1.0497(4) 0.058(2) Uani 1 1 d .
H6BA H 1.2170 0.0750 1.0996 0.087 Uiso 1 1 calc R
H6BB H 1.2859 0.1206 1.0365 0.087 Uiso 1 1 calc R
H6BC H 1.2225 0.0378 1.0359 0.087 Uiso 1 1 calc R
C7B C 1.1258(5) 0.2901(5) 1.0342(3) 0.0487(18) Uani 1 1 d .
H7BA H 1.0721 0.3417 1.0121 0.073 Uiso 1 1 calc R
H7BB H 1.1902 0.3134 1.0212 0.073 Uiso 1 1 calc R
H7BC H 1.1202 0.2701 1.0842 0.073 Uiso 1 1 calc R
C8B C 0.8740(4) 0.2579(4) 1.0885(3) 0.0328(15) Uani 1 1 d .
H8BA H 0.9446 0.2681 1.0895 0.039 Uiso 1 1 calc R
H8BB H 0.8345 0.3222 1.0749 0.039 Uiso 1 1 calc R
C9B C 0.9197(5) 0.0737(5) 1.2141(3) 0.0450(18) Uani 1 1 d .
H9BA H 0.9905 0.0814 1.2098 0.068 Uiso 1 1 calc R
H9BB H 0.9039 0.0324 1.1890 0.068 Uiso 1 1 calc R
H9BC H 0.9050 0.0442 1.2627 0.068 Uiso 1 1 calc R
C10B C 0.7077(5) 0.1774(5) 1.1863(3) 0.0485(18) Uani 1 1 d .
H10D H 0.6668 0.2400 1.1675 0.073 Uiso 1 1 calc R
H10E H 0.6934 0.1474 1.2349 0.073 Uiso 1 1 calc R
H10F H 0.6923 0.1362 1.1611 0.073 Uiso 1 1 calc R
C11B C 0.8719(5) 0.2653(5) 1.2328(3) 0.054(2) Uani 1 1 d .
H11D H 0.9423 0.2749 1.2289 0.082 Uiso 1 1 calc R
H11E H 0.8582 0.2303 1.2808 0.082 Uiso 1 1 calc R
H11F H 0.8304 0.3278 1.2173 0.082 Uiso 1 1 calc R
N20B N 0.8306(4) 0.1833(3) 0.9090(2) 0.0307(12) Uani 1 1 d .
C21B C 0.8958(4) 0.1368(4) 0.8791(3) 0.0362(16) Uani 1 1 d .
H21B H 0.9558 0.1037 0.9036 0.043 Uiso 1 1 calc R
C22B C 0.8801(5) 0.1344(4) 0.8140(3) 0.0387(16) Uani 1 1 d .
H22B H 0.9297 0.1023 0.7940 0.046 Uiso 1 1 calc R
C23B C 0.7914(5) 0.1793(4) 0.7782(3) 0.0318(14) Uani 1 1 d .
C24B C 0.7250(4) 0.2251(4) 0.8104(3) 0.0326(15) Uani 1 1 d .
H24B H 0.6628 0.2556 0.7882 0.039 Uiso 1 1 calc R
C25B C 0.7461(4) 0.2282(4) 0.8746(3) 0.0287(14) Uani 1 1 d .
C26B C 0.6754(4) 0.2812(4) 0.9086(3) 0.0301(14) Uani 1 1 d .
C27B C 0.5830(4) 0.3276(4) 0.8793(3) 0.0324(14) Uani 1 1 d .
H27B H 0.5634 0.3254 0.8362 0.039 Uiso 1 1 calc R
C28B C 0.5186(4) 0.3773(4) 0.9123(3) 0.0336(15) Uani 1 1 d .
C29B C 0.5538(5) 0.3776(5) 0.9739(3) 0.0400(17) Uani 1 1 d .
H29B H 0.5135 0.4108 0.9985 0.048 Uiso 1 1 calc R
N30B N 0.7071(4) 0.2846(3) 0.9683(2) 0.0309(12) Uani 1 1 d .
C30B C 0.6450(4) 0.3315(4) 1.0005(3) 0.0369(16) Uani 1 1 d .
H30B H 0.6656 0.3326 1.0437 0.044 Uiso 1 1 calc R
C31B C 0.7741(5) 0.1797(5) 0.7050(3) 0.0457(18) Uani 1 1 d .
C32B C 0.8323(7) 0.2560(8) 0.6575(4) 0.101(3) Uani 1 1 d .
H32D H 0.9033 0.2387 0.6701 0.151 Uiso 1 1 calc R
H32E H 0.8090 0.3183 0.6619 0.151 Uiso 1 1 calc R
H32F H 0.8220 0.2601 0.6099 0.151 Uiso 1 1 calc R
C33B C 0.8034(7) 0.0826(6) 0.7009(4) 0.088(3) Uani 1 1 d .
H33D H 0.8740 0.0621 0.7140 0.132 Uiso 1 1 calc R
H33E H 0.7922 0.0848 0.6539 0.132 Uiso 1 1 calc R
H33F H 0.7633 0.0371 0.7323 0.132 Uiso 1 1 calc R
C34B C 0.6621(6) 0.2111(6) 0.6834(4) 0.076(3) Uani 1 1 d .
H34D H 0.6517 0.2110 0.6368 0.115 Uiso 1 1 calc R
H34E H 0.6421 0.2757 0.6845 0.115 Uiso 1 1 calc R
H34F H 0.6221 0.1661 0.7153 0.115 Uiso 1 1 calc R
C35B C 0.4199(5) 0.4317(5) 0.8811(3) 0.0399(16) Uani 1 1 d .
C36B C 0.3874(6) 0.4086(7) 0.8198(5) 0.095(3) Uani 1 1 d .
H36D H 0.4393 0.4199 0.7856 0.142 Uiso 1 1 calc R
H36E H 0.3256 0.4497 0.7996 0.142 Uiso 1 1 calc R
H36F H 0.3762 0.3412 0.8347 0.142 Uiso 1 1 calc R
C37B C 0.3398(6) 0.4158(9) 0.9365(5) 0.134(5) Uani 1 1 d .
H37D H 0.3303 0.3479 0.9541 0.201 Uiso 1 1 calc R
H37E H 0.2769 0.4548 0.9162 0.201 Uiso 1 1 calc R
H37F H 0.3614 0.4346 0.9742 0.201 Uiso 1 1 calc R
C38B C 0.4280(6) 0.5388(6) 0.8559(5) 0.081(3) Uani 1 1 d .
H38D H 0.4784 0.5532 0.8206 0.122 Uiso 1 1 calc R
H38E H 0.4474 0.5570 0.8944 0.122 Uiso 1 1 calc R
H38F H 0.3636 0.5749 0.8364 0.122 Uiso 1 1 calc R
C1S C 0.0295(12) 0.0728(11) 0.4656(8) 0.069(5) Uiso 0.50 1 d P
O2S O 0.0206(17) 0.0165(16) 0.4072(11) 0.077(6) Uiso 0.25 1 d P
C3S C -0.007(2) -0.069(2) 0.4388(17) 0.069(9) Uiso 0.25 1 d P
C5S C -0.0145(16) 0.0525(16) 0.5192(11) 0.027(5) Uiso 0.25 1 d P
O6S O 0.5172(15) 0.0071(15) 1.0859(10) 0.068(6) Uiso 0.25 1 d P
C7S C 0.5281(13) 0.0767(13) 1.0013(9) 0.079(5) Uiso 0.50 1 d P
C8S C 0.480(2) 0.0508(19) 0.9567(14) 0.043(7) Uiso 0.25 1 d P
C10S C 0.511(2) -0.080(2) 1.0909(16) 0.058(8) Uiso 0.25 1 d P

loop_
_atom_site_aniso_label
_atom_site_aniso_U_11
_atom_site_aniso_U_22
_atom_site_aniso_U_33
_atom_site_aniso_U_23
_atom_site_aniso_U_13
_atom_site_aniso_U_12
Ru1A 0.0253(3) 0.0381(3) 0.0197(2) -0.0108(2) 0.0042(2) 0.0027(2)
Si1A 0.0401(11) 0.0440(12) 0.0385(10) -0.0174(9) 0.0146(9) -0.0057(9)
Si2A 0.0284(10) 0.0560(12) 0.0257(9) -0.0120(8) 0.0020(7) -0.0021(9)
Si3A 0.0368(11) 0.0502(12) 0.0212(8) -0.0132(8) 0.0059(8) 0.0036(9)
O1A 0.067(4) 0.057(3) 0.038(3) -0.018(2) 0.006(2) -0.016(3)
O2A 0.033(2) 0.038(3) 0.026(2) -0.0119(18) 0.0079(18) -0.0006(19)
N1A 0.029(3) 0.042(3) 0.017(2) -0.013(2) 0.002(2) 0.004(2)
C1A 0.089(7) 0.055(5) 0.070(6) -0.011(4) -0.013(5) -0.006(5)
C2A 0.086(6) 0.053(5) 0.097(6) -0.044(5) 0.058(5) -0.019(4)
C3A 0.060(5) 0.060(5) 0.098(7) -0.035(5) 0.006(5) -0.017(4)
C4A 0.036(4) 0.042(4) 0.019(3) -0.012(3) 0.000(3) 0.006(3)
C5A 0.047(4) 0.080(6) 0.030(4) -0.019(4) 0.001(3) -0.016(4)
C6A 0.034(4) 0.077(5) 0.031(3) -0.017(3) 0.009(3) -0.010(4)
C7A 0.033(4) 0.083(6) 0.047(4) -0.016(4) 0.008(3) 0.005(4)
C8A 0.028(3) 0.046(4) 0.022(3) -0.011(3) 0.004(3) 0.000(3)
C9A 0.040(4) 0.054(5) 0.034(4) -0.004(3) -0.001(3) -0.006(3)
C10A 0.050(4) 0.067(5) 0.032(4) -0.021(3) 0.010(3) -0.001(4)
C11A 0.052(4) 0.049(4) 0.037(4) -0.019(3) 0.004(3) 0.006(3)
N20A 0.028(3) 0.042(3) 0.018(2) -0.011(2) 0.002(2) 0.001(2)
C21A 0.030(4) 0.045(4) 0.028(3) -0.012(3) 0.003(3) 0.011(3)
C22A 0.040(4) 0.043(4) 0.024(3) -0.009(3) -0.003(3) 0.003(3)
C23A 0.032(4) 0.042(4) 0.022(3) -0.012(3) 0.010(3) -0.003(3)
C24A 0.027(3) 0.037(4) 0.024(3) -0.005(3) 0.005(3) 0.003(3)
C25A 0.022(3) 0.031(3) 0.030(3) -0.010(3) 0.011(3) -0.004(3)
C26A 0.025(3) 0.037(4) 0.022(3) -0.008(3) 0.009(3) 0.000(3)
C27A 0.024(3) 0.050(4) 0.025(3) -0.016(3) 0.012(3) -0.005(3)
C28A 0.028(3) 0.030(3) 0.034(3) -0.012(3) 0.012(3) -0.003(3)
C29A 0.027(3) 0.042(4) 0.019(3) -0.007(3) 0.001(3) 0.001(3)
N30A 0.025(3) 0.048(3) 0.019(2) -0.011(2) 0.005(2) 0.000(2)
C30A 0.029(3) 0.053(4) 0.017(3) -0.014(3) 0.005(3) 0.002(3)
C31A 0.046(4) 0.054(4) 0.020(3) -0.014(3) -0.004(3) 0.009(3)
C32A 0.152(11) 0.138(10) 0.073(6) -0.068(7) 0.011(7) -0.050(8)
C33A 0.120(8) 0.089(7) 0.029(4) 0.002(4) 0.018(4) 0.038(6)
C34A 0.066(6) 0.181(10) 0.034(4) -0.036(5) 0.019(4) 0.037(6)
C35A 0.021(3) 0.054(4) 0.035(3) -0.016(3) 0.000(3) -0.002(3)
C36A 0.048(5) 0.097(6) 0.070(5) -0.053(5) -0.014(4) 0.023(4)
C37A 0.037(4) 0.087(6) 0.056(5) 0.000(4) 0.008(4) -0.003(4)
C38A 0.035(4) 0.064(5) 0.047(4) -0.022(4) -0.006(3) 0.004(3)
Ru1B 0.0269(3) 0.0358(3) 0.0190(2) -0.0093(2) 0.0027(2) 0.0031(2)
Si1B 0.0471(12) 0.0375(11) 0.0373(10) -0.0037(8) 0.0000(9) -0.0052(9)
Si2B 0.0300(10) 0.0604(13) 0.0310(9) -0.0169(9) 0.0074(8) 0.0016(9)
Si3B 0.0336(10) 0.0499(12) 0.0226(8) -0.0152(8) 0.0017(7) 0.0002(9)
O1B 0.077(4) 0.053(3) 0.041(3) -0.016(2) 0.016(3) -0.024(3)
O2B 0.034(2) 0.041(3) 0.028(2) -0.0079(19) 0.0000(18) 0.000(2)
N1B 0.032(3) 0.034(3) 0.026(3) -0.011(2) 0.005(2) -0.001(2)
C1B 0.082(6) 0.059(5) 0.029(4) 0.004(3) -0.006(4) -0.028(4)
C2B 0.062(5) 0.058(5) 0.077(6) -0.004(4) 0.009(4) 0.007(4)
C3B 0.079(6) 0.051(5) 0.057(5) -0.007(4) 0.000(4) -0.025(4)
C4B 0.034(4) 0.042(4) 0.023(3) -0.011(3) -0.003(3) 0.000(3)
C5B 0.053(5) 0.085(6) 0.034(4) -0.022(4) 0.019(3) -0.008(4)
C6B 0.024(4) 0.082(6) 0.069(5) -0.032(4) 0.000(3) 0.004(4)
C7B 0.035(4) 0.069(5) 0.044(4) -0.019(4) 0.005(3) -0.013(4)
C8B 0.029(3) 0.047(4) 0.025(3) -0.016(3) 0.003(3) -0.003(3)
C9B 0.041(4) 0.060(5) 0.029(3) -0.011(3) 0.002(3) 0.000(3)
C10B 0.053(5) 0.056(5) 0.039(4) -0.021(3) 0.010(3) -0.004(4)
C11B 0.058(5) 0.082(6) 0.034(4) -0.034(4) 0.016(3) -0.011(4)
N20B 0.029(3) 0.039(3) 0.023(2) -0.011(2) 0.001(2) 0.001(2)
C21B 0.029(4) 0.044(4) 0.032(3) -0.013(3) 0.004(3) 0.007(3)
C22B 0.046(4) 0.038(4) 0.029(3) -0.014(3) 0.001(3) 0.011(3)
C23B 0.045(4) 0.029(3) 0.025(3) -0.012(3) 0.002(3) -0.007(3)
C24B 0.032(4) 0.041(4) 0.023(3) -0.011(3) -0.006(3) 0.003(3)
C25B 0.030(3) 0.027(3) 0.027(3) -0.006(3) 0.005(3) -0.006(3)
C26B 0.033(4) 0.034(4) 0.021(3) -0.007(3) 0.002(3) -0.002(3)
C27B 0.033(4) 0.036(4) 0.028(3) -0.012(3) -0.001(3) 0.000(3)
C28B 0.026(3) 0.034(4) 0.040(4) -0.012(3) 0.006(3) -0.002(3)
C29B 0.039(4) 0.052(4) 0.028(3) -0.018(3) 0.000(3) 0.009(3)
N30B 0.035(3) 0.038(3) 0.015(2) -0.007(2) 0.000(2) 0.004(2)
C30B 0.033(4) 0.053(4) 0.026(3) -0.021(3) -0.003(3) 0.008(3)
C31B 0.054(5) 0.055(5) 0.028(3) -0.018(3) -0.001(3) 0.005(4)
C32B 0.111(8) 0.164(10) 0.029(4) -0.026(5) 0.016(5) -0.043(7)
C33B 0.111(8) 0.098(7) 0.080(6) -0.074(6) -0.033(5) 0.028(6)
C34B 0.071(6) 0.123(8) 0.047(5) -0.052(5) -0.015(4) 0.013(5)
C35B 0.032(4) 0.056(5) 0.031(3) -0.018(3) -0.004(3) 0.005(3)
C36B 0.049(5) 0.146(9) 0.096(7) -0.066(7) -0.029(5) 0.037(6)
C37B 0.030(5) 0.231(13) 0.077(7) 0.012(7) 0.005(5) 0.027(7)
C38B 0.061(6) 0.080(7) 0.089(6) -0.021(5) -0.019(5) 0.022(5)

loop_
_atom_type_symbol
_atom_type_description
_atom_type_scat_dispersion_real
_atom_type_scat_dispersion_imag
_atom_type_scat_source
C C 0.0033 0.0016 'International Tables Vol C Tables 4.2.6.8 and 6.1.1.4'
H H 0.0000 0.0000 'International Tables Vol C Tables 4.2.6.8 and 6.1.1.4'
N N 0.0061 0.0033 'International Tables Vol C Tables 4.2.6.8 and 6.1.1.4'
O O 0.0106 0.0060 'International Tables Vol C Tables 4.2.6.8 and 6.1.1.4'
Si Si 0.0817 0.0704 'International Tables Vol C Tables 4.2.6.8 and 6.1.1.4'
Ru Ru -1.2594 0.8363 'International Tables Vol C Tables 4.2.6.8 and 6.1.1.4'

loop_
_geom_angle_atom_site_label_1
_geom_angle_atom_site_label_2
_geom_angle_atom_site_label_3
_geom_angle
_geom_angle_site_symmetry_1
_geom_angle_site_symmetry_3
N1A Ru1A O2A 175.46(18) . .
N1A Ru1A C8A 96.3(2) . .
O2A Ru1A C8A 88.2(2) . .
N1A Ru1A C4A 89.0(2) . .
O2A Ru1A C4A 90.5(2) . .
C8A Ru1A C4A 86.6(2) . .
N1A Ru1A N20A 93.60(19) . .
O2A Ru1A N20A 82.04(16) . .
C8A Ru1A N20A 168.4(2) . .
C4A Ru1A N20A 99.77(18) . .
N1A Ru1A N30A 92.4(2) . .
O2A Ru1A N30A 87.63(17) . .
C8A Ru1A N30A 99.13(19) . .
C4A Ru1A N30A 173.93(18) . .
N20A Ru1A N30A 74.27(16) . .
O2A Si1A C2A 113.4(3) . .
O2A Si1A C3A 111.9(3) . .
C2A Si1A C3A 104.5(4) . .
O2A Si1A C1A 110.7(3) . .
C2A Si1A C1A 108.6(4) . .
C3A Si1A C1A 107.3(4) . .
C4A Si2A C6A 114.1(3) . .
C4A Si2A C5A 112.6(3) . .
C6A Si2A C5A 111.9(3) . .
C4A Si2A C7A 106.4(3) . .
C6A Si2A C7A 105.7(3) . .
C5A Si2A C7A 105.5(3) . .
C8A Si3A C10A 109.5(3) . .
C8A Si3A C11A 111.4(3) . .
C10A Si3A C11A 106.2(3) . .
C8A Si3A C9A 112.2(3) . .
C10A Si3A C9A 107.8(3) . .
C11A Si3A C9A 109.5(3) . .
Si1A O2A Ru1A 149.1(2) . .
O1A N1A Ru1A 175.3(4) . .
Si2A C4A Ru1A 121.3(3) . .
Si3A C8A Ru1A 122.1(3) . .
C21A N20A C25A 118.1(5) . .
C21A N20A Ru1A 125.1(4) . .
C25A N20A Ru1A 116.3(3) . .
N20A C21A C22A 123.0(5) . .
C21A C22A C23A 120.3(5) . .
C24A C23A C22A 115.9(5) . .
C24A C23A C31A 122.7(5) . .
C22A C23A C31A 121.4(5) . .
C25A C24A C23A 122.7(5) . .
N20A C25A C24A 119.9(5) . .
N20A C25A C26A 116.0(4) . .
C24A C25A C26A 124.1(5) . .
N30A C26A C27A 121.0(5) . .
N30A C26A C25A 116.0(5) . .
C27A C26A C25A 122.9(5) . .
C26A C27A C28A 122.0(5) . .
C27A C28A C29A 115.4(5) . .
C27A C28A C35A 121.3(5) . .
C29A C28A C35A 123.3(5) . .
C30A C29A C28A 119.5(5) . .
C30A N30A C26A 117.9(5) . .
C30A N30A Ru1A 125.2(3) . .
C26A N30A Ru1A 116.7(4) . .
N30A C30A C29A 124.1(5) . .
C34A C31A C33A 107.9(6) . .
C34A C31A C23A 111.9(5) . .
C33A C31A C23A 111.4(5) . .
C34A C31A C32A 108.2(7) . .
C33A C31A C32A 110.0(7) . .
C23A C31A C32A 107.4(6) . .
C28A C35A C36A 110.1(5) . .
C28A C35A C37A 108.1(5) . .
C36A C35A C37A 110.6(6) . .
C28A C35A C38A 112.3(5) . .
C36A C35A C38A 108.6(5) . .
C37A C35A C38A 107.2(5) . .
N1B Ru1B O2B 176.36(19) . .
N1B Ru1B C8B 96.5(2) . .
O2B Ru1B C8B 87.0(2) . .
N1B Ru1B C4B 88.3(2) . .
O2B Ru1B C4B 90.9(2) . .
C8B Ru1B C4B 87.7(2) . .
N1B Ru1B N20B 92.7(2) . .
O2B Ru1B N20B 83.95(17) . .
C8B Ru1B N20B 168.2(2) . .
C4B Ru1B N20B 99.9(2) . .
N1B Ru1B N30B 92.7(2) . .
O2B Ru1B N30B 87.78(16) . .
C8B Ru1B N30B 98.2(2) . .
C4B Ru1B N30B 173.87(19) . .
N20B Ru1B N30B 73.98(16) . .
O2B Si1B C2B 112.7(3) . .
O2B Si1B C3B 111.1(3) . .
C2B Si1B C3B 107.9(4) . .
O2B Si1B C1B 111.4(3) . .
C2B Si1B C1B 107.6(4) . .
C3B Si1B C1B 105.8(3) . .
C7B Si2B C4B 114.0(3) . .
C7B Si2B C6B 106.1(3) . .
C4B Si2B C6B 106.1(3) . .
C7B Si2B C5B 111.7(3) . .
C4B Si2B C5B 112.6(3) . .
C6B Si2B C5B 105.6(3) . .
C8B Si3B C9B 112.0(3) . .
C8B Si3B C10B 112.2(3) . .
C9B Si3B C10B 108.8(3) . .
C8B Si3B C11B 109.1(3) . .
C9B Si3B C11B 106.5(3) . .
C10B Si3B C11B 108.1(3) . .
Si1B O2B Ru1B 151.6(3) . .
O1B N1B Ru1B 175.0(4) . .
Si2B C4B Ru1B 122.3(3) . .
Si3B C8B Ru1B 123.7(3) . .
C21B N20B C25B 117.9(5) . .
C21B N20B Ru1B 125.3(4) . .
C25B N20B Ru1B 116.5(4) . .
N20B C21B C22B 123.0(5) . .
C21B C22B C23B 119.7(5) . .
C24B C23B C22B 116.3(5) . .
C24B C23B C31B 123.4(5) . .
C22B C23B C31B 120.2(5) . .
C23B C24B C25B 121.7(5) . .
N20B C25B C24B 121.5(5) . .
N20B C25B C26B 116.8(5) . .
C24B C25B C26B 121.7(5) . .
N30B C26B C27B 121.5(5) . .
N30B C26B C25B 116.1(5) . .
C27B C26B C25B 122.3(5) . .
C26B C27B C28B 121.0(5) . .
C29B C28B C27B 115.4(5) . .
C29B C28B C35B 121.8(5) . .
C27B C28B C35B 122.7(5) . .
C30B C29B C28B 121.6(5) . .
C26B N30B C30B 117.7(5) . .
C26B N30B Ru1B 116.4(4) . .
C30B N30B Ru1B 125.9(4) . .
N30B C30B C29B 122.8(5) . .
C33B C31B C32B 113.4(7) . .
C33B C31B C23B 111.0(5) . .
C32B C31B C23B 106.6(6) . .
C33B C31B C34B 108.4(7) . .
C32B C31B C34B 107.4(6) . .
C23B C31B C34B 110.0(5) . .
C28B C35B C36B 113.2(5) . .
C28B C35B C38B 108.8(6) . .
C36B C35B C38B 106.9(6) . .
C28B C35B C37B 110.3(5) . .
C36B C35B C37B 111.5(7) . .
C38B C35B C37B 105.7(7) . .
C5S C1S O2S 123.1(19) . .
C5S C1S C5S 78.7(17) . 2_556
O2S C1S C3S 146.7(15) . 2_556
C5S C1S C3S 96.9(15) 2_556 2_556
C3S O2S C1S 109(2) . .
C5S O2S C1S 68.5(13) 2_556 .
C5S C3S O2S 80(3) 2_556 .
O2S C3S C1S 104(2) . 2_556
C3S C5S C1S 123(3) 2_556 .
C1S C5S O2S 148(2) . 2_556
C3S C5S C1S 117(3) 2_556 2_556
C1S C5S C1S 101.3(17) . 2_556
O2S C5S C1S 60.5(13) 2_556 2_556
C3S C5S C5S 139(3) 2_556 2_556
C1S C5S C5S 64.5(15) . 2_556
O2S C5S C5S 93.6(18) 2_556 2_556
C10S O6S C7S 110(2) . .
C8S O6S C7S 69.9(15) 2_657 .
C8S C7S O6S 115(2) . .
C8S C7S C8S 74(2) . 2_657
O6S C7S C10S 138.7(16) . 2_657
C8S C7S C10S 94.8(17) 2_657 2_657
C10S C8S C7S 120(4) 2_657 .
C10S C8S O6S 61(3) 2_657 2_657
C7S C8S O6S 148(2) . 2_657
C10S C8S C7S 124(3) 2_657 2_657
C7S C8S C7S 106(2) . 2_657
O6S C8S C7S 62.4(15) 2_657 2_657
C10S C8S C8S 150(4) 2_657 2_657
C7S C8S C8S 64.6(18) . 2_657
O6S C8S C8S 98(2) 2_657 2_657
C8S C10S O6S 78(3) 2_657 .
O6S C10S C7S 107(2) . 2_657

loop_
_geom_bond_atom_site_label_1
_geom_bond_atom_site_label_2
_geom_bond_distance
Ru1A N1A 1.690(6)
Ru1A O2A 1.974(4)
Ru1A C8A 2.121(5)
Ru1A C4A 2.127(5)
Ru1A N20A 2.221(4)
Ru1A N30A 2.230(4)
Si1A O2A 1.608(4)
Si1A C2A 1.856(6)
Si1A C3A 1.862(8)
Si1A C1A 1.872(7)
Si2A C4A 1.828(6)
Si2A C6A 1.867(6)
Si2A C5A 1.871(6)
Si2A C7A 1.873(6)
Si3A C8A 1.849(6)
Si3A C10A 1.858(6)
Si3A C11A 1.868(6)
Si3A C9A 1.877(7)
O1A N1A 1.187(6)
N20A C21A 1.337(7)
N20A C25A 1.370(6)
C21A C22A 1.375(8)
C22A C23A 1.389(8)
C23A C24A 1.381(7)
C23A C31A 1.517(7)
C24A C25A 1.376(7)
C25A C26A 1.483(7)
C26A N30A 1.357(6)
C26A C27A 1.375(7)
C27A C28A 1.391(8)
C28A C29A 1.413(7)
C28A C35A 1.503(8)
C29A C30A 1.368(7)
N30A C30A 1.326(7)
C31A C34A 1.506(9)
C31A C33A 1.512(9)
C31A C32A 1.526(11)
C35A C36A 1.506(9)
C35A C37A 1.529(9)
C35A C38A 1.546(8)
Ru1B N1B 1.712(5)
Ru1B O2B 1.975(4)
Ru1B C8B 2.112(5)
Ru1B C4B 2.114(5)
Ru1B N20B 2.222(4)
Ru1B N30B 2.233(5)
Si1B O2B 1.603(4)
Si1B C2B 1.855(7)
Si1B C3B 1.862(7)
Si1B C1B 1.891(7)
Si2B C7B 1.847(7)
Si2B C4B 1.862(6)
Si2B C6B 1.876(6)
Si2B C5B 1.880(6)
Si3B C8B 1.836(6)
Si3B C9B 1.874(6)
Si3B C10B 1.881(7)
Si3B C11B 1.890(7)
O1B N1B 1.171(6)
N20B C21B 1.332(7)
N20B C25B 1.334(7)
C21B C22B 1.385(8)
C22B C23B 1.389(8)
C23B C24B 1.367(7)
C23B C31B 1.539(8)
C24B C25B 1.383(7)
C25B C26B 1.490(7)
C26B N30B 1.338(7)
C26B C27B 1.391(8)
C27B C28B 1.397(7)
C28B C29B 1.375(8)
C28B C35B 1.504(8)
C29B C30B 1.361(8)
N30B C30B 1.344(7)
C31B C33B 1.488(9)
C31B C32B 1.525(11)
C31B C34B 1.557(9)
C35B C36B 1.514(10)
C35B C38B 1.524(10)
C35B C37B 1.547(10)
C1S C5S 1.21(3)
C1S O2S 1.71(3)
O2S C3S 1.32(4)
O6S C10S 1.29(3)
O6S C7S 1.72(3)
C7S C8S 1.33(3)
